data_2228163
loop_
_publ_author_name
'Wang, Jun'
'Hou, Yong'
'Fang, Zhi-li'

_publ_section_title
;
 <i>catena</i>-Poly[[(1,10-phenanthroline)copper(II)]-\m-oxalato]
;
_journal_coeditor_code ZL2304
_journal_issue 10
_journal_name_full 'Acta Crystallographica Section E'
_journal_page_first m1229
_journal_paper_doi 10.1107/S1600536810035440
_journal_volume 66
_journal_year 2010
_chemical_formula_iupac '[Cu (C2 O4) (C12 H8 N2)]'
_chemical_formula_moiety 'C14 H8 Cu N2 O4'
_chemical_formula_sum 'C14 H8 Cu N2 O4'
_chemical_formula_weight 331.76
_chemical_name_systematic
;
<i>catena</i>-Poly[[(1,10-phenanthroline)copper(II)]-\m-oxalato]
;
_space_group_IT_number 33
_symmetry_cell_setting orthorhombic
_symmetry_space_group_name_Hall 'P 2c -2n'
_symmetry_space_group_name_H-M 'P n a 21'
_atom_sites_solution_hydrogens geom
_atom_sites_solution_primary direct
_atom_sites_solution_secondary difmap
_audit_creation_method SHELXL-97
_cell_angle_alpha 90.00
_cell_angle_beta 90.00
_cell_angle_gamma 90.00
_cell_formula_units_Z 4
_cell_length_a 9.1445(8)
_cell_length_b 10.1443(9)
_cell_length_c 13.3294(11)
_cell_measurement_reflns_used 2618
_cell_measurement_temperature 298(2)
_cell_measurement_theta_max 27.00
_cell_measurement_theta_min 2.52
_cell_volume 1236.50(18)
_computing_cell_refinement 'SAINT (Bruker, 2004)'
_computing_data_collection 'APEX2 (Bruker, 2004)'
_computing_data_reduction 'SAINT (Bruker, 2004)'
_computing_molecular_graphics 'XP in SHELXTL (Sheldrick, 2008)'
_computing_publication_material 'SHELXTL (Sheldrick, 2008)'
_computing_structure_refinement 'SHELXL97 (Sheldrick, 2008)'
_computing_structure_solution 'SHELXS97 (Sheldrick, 2008)'
_diffrn_ambient_temperature 298(2)
_diffrn_measured_fraction_theta_full 0.994
_diffrn_measured_fraction_theta_max 0.994
_diffrn_measurement_device_type 'Bruker APEXII CCD area-detector'
_diffrn_measurement_method '\f and \w scan'
_diffrn_radiation_monochromator graphite
_diffrn_radiation_source 'fine-focus sealed tube'
_diffrn_radiation_type MoK\a
_diffrn_radiation_wavelength 0.71073
_diffrn_reflns_av_R_equivalents 0.0211
_diffrn_reflns_av_sigmaI/netI 0.0345
_diffrn_reflns_limit_h_max 11
_diffrn_reflns_limit_h_min -8
_diffrn_reflns_limit_k_max 12
_diffrn_reflns_limit_k_min -10
_diffrn_reflns_limit_l_max 15
_diffrn_reflns_limit_l_min -16
_diffrn_reflns_number 6811
_diffrn_reflns_theta_full 27.00
_diffrn_reflns_theta_max 27.00
_diffrn_reflns_theta_min 2.52
_exptl_absorpt_coefficient_mu 1.784
_exptl_absorpt_correction_T_max 0.6118
_exptl_absorpt_correction_T_min 0.5438
_exptl_absorpt_correction_type multi-scan
_exptl_absorpt_process_details '(SADABS; Sheldrick, 2008)'
_exptl_crystal_colour blue
_exptl_crystal_density_diffrn 1.782
_exptl_crystal_density_method 'not measured'
_exptl_crystal_description block
_exptl_crystal_F_000 668
_exptl_crystal_size_max 0.42
_exptl_crystal_size_mid 0.35
_exptl_crystal_size_min 0.29
_refine_diff_density_max 0.285
_refine_diff_density_min -0.298
_refine_ls_abs_structure_details 'Flack (1983), 1217 Friedel pairs'
_refine_ls_abs_structure_Flack 0.019(14)
_refine_ls_extinction_method none
_refine_ls_goodness_of_fit_ref 1.043
_refine_ls_hydrogen_treatment constr
_refine_ls_matrix_type full
_refine_ls_number_parameters 190
_refine_ls_number_reflns 2618
_refine_ls_number_restraints 1
_refine_ls_restrained_S_all 1.042
_refine_ls_R_factor_all 0.0286
_refine_ls_R_factor_gt 0.0243
_refine_ls_shift/su_max 0.001
_refine_ls_shift/su_mean 0.000
_refine_ls_structure_factor_coef Fsqd
_refine_ls_weighting_details 'calc w=1/[\s^2^(Fo^2^)+(0.0289P)^2^+0.0000P] where P=(Fo^2^+2Fc^2^)/3'
_refine_ls_weighting_scheme calc
_refine_ls_wR_factor_gt 0.0573
_refine_ls_wR_factor_ref 0.0594
_reflns_number_gt 2373
_reflns_number_total 2618
_reflns_threshold_expression I>2sigma(I)
_cod_data_source_file zl2304.cif
_cod_data_source_block I
_cod_database_code 2228163
_cod_database_fobs_code 2228163

loop_
_symmetry_equiv_pos_as_xyz
'x, y, z'
'-x, -y, z+1/2'
'x+1/2, -y+1/2, z'
'-x+1/2, y+1/2, z+1/2'

loop_
_atom_site_type_symbol
_atom_site_label
_atom_site_fract_x
_atom_site_fract_y
_atom_site_fract_z
_atom_site_U_iso_or_equiv
_atom_site_adp_type
_atom_site_calc_flag
_atom_site_refinement_flags
_atom_site_occupancy
_atom_site_disorder_assembly
_atom_site_disorder_group
C C1 0.6938(3) 0.9764(3) -0.04988(19) 0.0407(6) Uani d . 1 . .
H H1 0.6652 1.0617 -0.0662 0.049 Uiso calc R 1 . .
Cu Cu1 0.87241(3) 1.09675(2) 0.11815(4) 0.03062(9) Uani d . 1 . .
N N1 0.9474(2) 0.9310(2) 0.18929(17) 0.0352(5) Uani d . 1 . .
O O1 1.0814(2) 1.12990(18) 0.02682(14) 0.0377(4) Uani d . 1 . .
C C2 0.6422(3) 0.8724(3) -0.1095(2) 0.0486(7) Uani d . 1 . .
H H2 0.5818 0.8883 -0.1643 0.058 Uiso calc R 1 . .
N N2 0.7802(2) 0.9598(2) 0.02762(16) 0.0325(4) Uani d . 1 . .
O O2 0.98329(19) 1.21773(18) 0.20589(13) 0.0377(4) Uani d . 1 . .
C C3 0.6829(3) 0.7475(3) -0.0849(2) 0.0472(7) Uani d . 1 . .
H H3 0.6506 0.6770 -0.1237 0.057 Uiso calc R 1 . .
O O3 1.1635(2) 1.36277(17) 0.21108(14) 0.0358(4) Uani d . 1 . .
C C4 0.7727(3) 0.7242(2) -0.0022(2) 0.0386(6) Uani d . 1 . .
O O4 1.2795(2) 1.25638(18) 0.04136(14) 0.0376(4) Uani d . 1 . .
C C5 0.8190(3) 0.8351(2) 0.05270(19) 0.0321(5) Uani d . 1 . .
C C6 0.9086(2) 0.8194(2) 0.13957(17) 0.0307(6) Uani d . 1 . .
C C7 0.9518(3) 0.6918(3) 0.1703(2) 0.0404(6) Uani d . 1 . .
C C8 0.9027(3) 0.5816(2) 0.1130(4) 0.0500(7) Uani d . 1 . .
H H8 0.9293 0.4971 0.1330 0.060 Uiso calc R 1 . .
C C9 0.8186(4) 0.5967(2) 0.0306(3) 0.0485(7) Uani d . 1 . .
H H9 0.7899 0.5226 -0.0055 0.058 Uiso calc R 1 . .
C C10 1.0386(3) 0.6850(3) 0.2567(2) 0.0498(7) Uani d . 1 . .
H H10 1.0723 0.6038 0.2794 0.060 Uiso calc R 1 . .
C C11 1.0740(4) 0.7970(3) 0.3077(3) 0.0555(8) Uani d . 1 . .
H H11 1.1295 0.7922 0.3660 0.067 Uiso calc R 1 . .
C C12 1.0266(3) 0.9184(3) 0.2720(2) 0.0471(7) Uani d . 1 . .
H H12 1.0515 0.9940 0.3076 0.056 Uiso calc R 1 . .
C C13 1.1578(3) 1.2130(2) 0.07154(19) 0.0303(5) Uani d . 1 . .
C C14 1.0979(3) 1.2700(2) 0.17167(19) 0.0288(5) Uani d . 1 . .

loop_
_atom_site_aniso_label
_atom_site_aniso_U_11
_atom_site_aniso_U_22
_atom_site_aniso_U_33
_atom_site_aniso_U_12
_atom_site_aniso_U_13
_atom_site_aniso_U_23
C1 0.0439(15) 0.0420(14) 0.0362(14) 0.0018(12) -0.0088(12) -0.0036(12)
Cu1 0.03102(14) 0.02964(14) 0.03119(13) -0.00071(10) -0.00153(13) -0.00414(16)
N1 0.0315(11) 0.0393(11) 0.0347(12) 0.0005(9) -0.0041(9) -0.0007(9)
O1 0.0370(10) 0.0409(9) 0.0350(10) -0.0020(8) 0.0025(8) -0.0107(8)
C2 0.0555(19) 0.0558(17) 0.0346(15) 0.0010(14) -0.0120(13) -0.0089(13)
N2 0.0336(10) 0.0323(10) 0.0317(11) 0.0008(8) -0.0013(9) -0.0039(9)
O2 0.0365(11) 0.0433(10) 0.0335(10) -0.0101(8) 0.0092(8) -0.0118(9)
C3 0.0500(18) 0.0539(17) 0.0376(16) -0.0090(14) -0.0026(14) -0.0157(13)
O3 0.0382(10) 0.0329(9) 0.0361(10) -0.0043(8) 0.0007(8) -0.0064(8)
C4 0.0393(14) 0.0370(13) 0.0395(15) -0.0068(11) 0.0064(11) -0.0096(12)
O4 0.0363(10) 0.0388(9) 0.0377(10) -0.0026(8) 0.0102(8) -0.0030(8)
C5 0.0320(13) 0.0337(13) 0.0307(13) -0.0018(11) 0.0058(11) -0.0035(10)
C6 0.0288(12) 0.0328(12) 0.0305(16) 0.0004(9) 0.0055(9) -0.0016(9)
C7 0.0375(14) 0.0414(15) 0.0424(15) 0.0040(12) 0.0059(12) 0.0067(12)
C8 0.0599(17) 0.0306(12) 0.0593(18) 0.0031(10) 0.011(2) 0.0032(18)
C9 0.0581(18) 0.0317(15) 0.056(2) -0.0092(12) 0.0074(16) -0.0072(13)
C10 0.0491(18) 0.0495(18) 0.0509(19) 0.0092(13) 0.0012(14) 0.0111(14)
C11 0.0519(19) 0.068(2) 0.0465(19) 0.0056(17) -0.0099(15) 0.0107(17)
C12 0.0499(17) 0.0496(16) 0.0417(16) 0.0011(13) -0.0124(13) -0.0052(13)
C13 0.0327(13) 0.0285(12) 0.0296(12) 0.0062(10) -0.0010(11) 0.0017(10)
C14 0.0293(12) 0.0297(12) 0.0274(12) 0.0011(10) -0.0030(10) -0.0022(11)

loop_
_atom_type_symbol
_atom_type_description
_atom_type_scat_dispersion_real
_atom_type_scat_dispersion_imag
_atom_type_scat_source
C C 0.0033 0.0016 'International Tables Vol C Tables 4.2.6.8 and 6.1.1.4'
H H 0.0000 0.0000 'International Tables Vol C Tables 4.2.6.8 and 6.1.1.4'
N N 0.0061 0.0033 'International Tables Vol C Tables 4.2.6.8 and 6.1.1.4'
O O 0.0106 0.0060 'International Tables Vol C Tables 4.2.6.8 and 6.1.1.4'
Cu Cu 0.3201 1.2651 'International Tables Vol C Tables 4.2.6.8 and 6.1.1.4'

loop_
_geom_angle_atom_site_label_1
_geom_angle_atom_site_label_2
_geom_angle_atom_site_label_3
_geom_angle_site_symmetry_1
_geom_angle_site_symmetry_3
_geom_angle
_geom_angle_publ_flag
N2 C1 C2 . . 123.5(2) ?
N2 C1 H1 . . 118.3 ?
C2 C1 H1 . . 118.3 ?
O2 Cu1 O4 . 3_475 93.34(8) ?
O2 Cu1 N2 . . 173.31(8) ?
O4 Cu1 N2 3_475 . 91.68(9) ?
O2 Cu1 N1 . . 93.68(8) ?
O4 Cu1 N1 3_475 . 172.68(8) ?
N2 Cu1 N1 . . 81.49(9) ?
O2 Cu1 O1 . . 78.18(7) ?
O4 Cu1 O1 3_475 . 88.46(7) ?
N2 Cu1 O1 . . 97.55(7) ?
N1 Cu1 O1 . . 95.01(8) ?
O2 Cu1 O3 . 3_475 89.80(7) ?
O4 Cu1 O3 3_475 3_475 77.92(7) ?
N2 Cu1 O3 . 3_475 95.57(7) ?
N1 Cu1 O3 . 3_475 100.03(8) ?
O1 Cu1 O3 . 3_475 161.33(6) ?
C12 N1 C6 . . 117.9(2) ?
C12 N1 Cu1 . . 130.30(19) ?
C6 N1 Cu1 . . 111.77(16) ?
C13 O1 Cu1 . . 108.21(16) ?
C3 C2 C1 . . 118.2(3) ?
C3 C2 H2 . . 120.9 ?
C1 C2 H2 . . 120.9 ?
C1 N2 C5 . . 118.1(2) ?
C1 N2 Cu1 . . 129.22(18) ?
C5 N2 Cu1 . . 112.62(16) ?
C14 O2 Cu1 . . 118.30(16) ?
C2 C3 C4 . . 120.6(3) ?
C2 C3 H3 . . 119.7 ?
C4 C3 H3 . . 119.7 ?
C14 O3 Cu1 . 3_575 108.00(16) ?
C3 C4 C5 . . 116.9(2) ?
C3 C4 C9 . . 124.7(3) ?
C5 C4 C9 . . 118.4(3) ?
C13 O4 Cu1 . 3_575 118.13(17) ?
N2 C5 C4 . . 122.6(2) ?
N2 C5 C6 . . 117.0(2) ?
C4 C5 C6 . . 120.4(2) ?
N1 C6 C7 . . 123.3(2) ?
N1 C6 C5 . . 116.9(2) ?
C7 C6 C5 . . 119.8(2) ?
C10 C7 C6 . . 116.2(2) ?
C10 C7 C8 . . 125.5(3) ?
C6 C7 C8 . . 118.3(3) ?
C9 C8 C7 . . 121.7(3) ?
C9 C8 H8 . . 119.1 ?
C7 C8 H8 . . 119.1 ?
C8 C9 C4 . . 121.3(3) ?
C8 C9 H9 . . 119.3 ?
C4 C9 H9 . . 119.3 ?
C11 C10 C7 . . 120.2(3) ?
C11 C10 H10 . . 119.9 ?
C7 C10 H10 . . 119.9 ?
C10 C11 C12 . . 119.6(3) ?
C10 C11 H11 . . 120.2 ?
C12 C11 H11 . . 120.2 ?
N1 C12 C11 . . 122.7(3) ?
N1 C12 H12 . . 118.6 ?
C11 C12 H12 . . 118.6 ?
O1 C13 O4 . . 125.2(2) ?
O1 C13 C14 . . 117.7(2) ?
O4 C13 C14 . . 117.1(2) ?
O3 C14 O2 . . 124.9(2) ?
O3 C14 C13 . . 118.5(2) ?
O2 C14 C13 . . 116.6(2) ?

loop_
_geom_bond_atom_site_label_1
_geom_bond_atom_site_label_2
_geom_bond_site_symmetry_2
_geom_bond_distance
_geom_bond_publ_flag
C1 N2 . 1.311(3) ?
C1 C2 . 1.403(4) ?
C1 H1 . 0.9300 ?
Cu1 O2 . 1.9753(18) ?
Cu1 O4 3_475 1.9973(19) ?
Cu1 N2 . 2.024(2) ?
Cu1 N1 . 2.049(2) ?
Cu1 O1 . 2.2909(19) ?
Cu1 O3 3_475 2.3135(18) ?
N1 C12 . 1.325(4) ?
N1 C6 . 1.359(3) ?
O1 C13 . 1.247(3) ?
C2 C3 . 1.360(5) ?
C2 H2 . 0.9300 ?
N2 C5 . 1.356(3) ?
O2 C14 . 1.260(3) ?
C3 C4 . 1.395(4) ?
C3 H3 . 0.9300 ?
O3 C14 . 1.234(3) ?
O3 Cu1 3_575 2.3135(18) ?
C4 C5 . 1.407(3) ?
C4 C9 . 1.428(4) ?
O4 C13 . 1.263(3) ?
O4 Cu1 3_575 1.9973(19) ?
C5 C6 . 1.428(3) ?
C6 C7 . 1.414(3) ?
C7 C10 . 1.401(4) ?
C7 C8 . 1.426(5) ?
C8 C9 . 1.350(6) ?
C8 H8 . 0.9300 ?
C9 H9 . 0.9300 ?
C10 C11 . 1.363(4) ?
C10 H10 . 0.9300 ?
C11 C12 . 1.390(4) ?
C11 H11 . 0.9300 ?
C12 H12 . 0.9300 ?
C13 C14 . 1.554(3) ?

loop_
_geom_hbond_atom_site_label_D
_geom_hbond_atom_site_label_H
_geom_hbond_atom_site_label_A
_geom_hbond_site_symmetry_A
_geom_hbond_distance_DH
_geom_hbond_distance_HA
_geom_hbond_distance_DA
_geom_hbond_angle_DHA
C11 H11 O4 4_745 0.93 2.51 3.416(4) 165.5
C9 H9 O1 3_465 0.93 2.49 3.160(3) 128.9
C2 H2 O2 4_644 0.93 2.52 3.136(3) 124.1
C1 H1 O4 3_475 0.93 2.56 3.072(3) 115.2
